data_2002988
loop_
_publ_author_name
'Hatzisymeon, K. G.'
'Kokkou, S. C.'
'Anagnostopoulos, A. N.'
'Rentzeperis, P. I.'

_publ_section_title
;
 X-ray Diffraction Study of the Crystal Structure of the Tl Ternary
 Chalcogenides Tl~2<i>x~</i>In~2(1{-~<i>x</i>)}Se~2~, <i>x</i> = 0.2,
 0.3,&#x00B7;&#x00B7;&#x00B7;0.9
;
_journal_issue 4
_journal_name_full 'Acta Crystallographica Section B'
_journal_page_first 358
_journal_page_last 364
_journal_paper_doi 10.1107/S0108768197017886
_journal_volume 54
_journal_year 1998
_chemical_formula_sum 'In1.2 Se2 Tl0.8'
_chemical_formula_weight 459.208
_chemical_name_systematic
;
 ?
;
_space_group_IT_number 140
_symmetry_cell_setting tetragonal
_symmetry_space_group_name_Hall '-I 4 2c'
_symmetry_space_group_name_H-M 'I 4/m c m'
_audit_creation_method SHELXL-97
_cell_angle_alpha 90.00
_cell_angle_beta 90.00
_cell_angle_gamma 90.00
_cell_formula_units_Z 4
_cell_length_a 8.0560(10)
_cell_length_b 8.0560(10)
_cell_length_c 6.826(2)
_cell_measurement_reflns_used 25
_cell_measurement_temperature 293(2)
_cell_measurement_theta_max 28.15
_cell_measurement_theta_min 10.19
_cell_volume 443.00(15)
_computing_cell_refinement 'Dif4       (Stoe GmbH,1990)'
_computing_data_collection 'Dif4-COSY  (Stoe GmbH,1990)'
_computing_data_reduction 'Dif4-REDU4 (Stoe GmbH,1990)'
_computing_molecular_graphics 'ATOMS (Dowty,1992)'
_computing_structure_refinement 'SHELXL-97 (Sheldrick, 1997)'
_computing_structure_solution 'SHELXS-97 (Sheldrick, 1990)'
_diffrn_ambient_temperature 293(2)
_diffrn_measurement_device_type 'Philips PW1100 (upgraded by STOE GmbH)'
_diffrn_measurement_method \q-2\q
_diffrn_radiation_monochromator graphite
_diffrn_radiation_source 'fine-focus sealed tube'
_diffrn_radiation_type MoKa
_diffrn_radiation_wavelength .71070
_diffrn_reflns_av_R_equivalents .0618
_diffrn_reflns_av_sigmaI/netI .0658
_diffrn_reflns_limit_h_max 12
_diffrn_reflns_limit_h_min -12
_diffrn_reflns_limit_k_max 9
_diffrn_reflns_limit_k_min -9
_diffrn_reflns_limit_l_max 10
_diffrn_reflns_limit_l_min 0
_diffrn_reflns_number 1240
_diffrn_reflns_theta_max 34.90
_diffrn_reflns_theta_min 3.58
_diffrn_standards_decay_% 'no decay'
_diffrn_standards_interval_time 120
_diffrn_standards_number 3
_exptl_absorpt_coefficient_mu 51.518
_exptl_absorpt_correction_T_max .631
_exptl_absorpt_correction_T_min .158
_exptl_absorpt_correction_type 'empirical via \y-scans (EMPIR; Stoe, 1990b)'
_exptl_crystal_colour 'metallic black'
_exptl_crystal_density_diffrn 6.895
_exptl_crystal_density_method 'not measured'
_exptl_crystal_description parallelepiped
_exptl_crystal_F_000 766
_exptl_crystal_size_max .50
_exptl_crystal_size_mid .28
_exptl_crystal_size_min .12
_refine_diff_density_max 2.89
_refine_diff_density_min -4.88
_refine_ls_extinction_coef .0033(6)
_refine_ls_extinction_method SHELXL
_refine_ls_goodness_of_fit_ref 1.172
_refine_ls_matrix_type full
_refine_ls_number_parameters 10
_refine_ls_number_reflns 283
_refine_ls_number_restraints 0
_refine_ls_restrained_S_all 1.172
_refine_ls_R_factor_all .0495
_refine_ls_R_factor_obs .0426
_refine_ls_shift/su_max .007
_refine_ls_shift/su_mean .003
_refine_ls_structure_factor_coef Fsqd
_refine_ls_weighting_details 'w=1/[\s^2^(Fo^2^)+(0.0485P)^2^+2.7550P] where P=(Fo^2^+2Fc^2^)/3'
_refine_ls_weighting_scheme calc
_refine_ls_wR_factor_obs .0942
_refine_ls_wR_factor_ref .0969
_reflns_number_gt 251
_reflns_number_total 283
_reflns_threshold_expression >2sigma(I)
_cod_data_source_file ha0154.cif
_cod_data_source_block Tl08
_cod_depositor_comments
;
The following automatic conversions were performed:
'_symmetry_cell_setting' value 'Tetragonal' changed to 'tetragonal'
according to '/home/saulius/struct/CIF-dictionaries/cif_core.dic'
dictionary named 'cif_core.dic' version 2.4.1 from 2010-06-29.

Automatic conversion script
Id: cif_fix_enum 1527 2010-12-29 10:47:43Z saulius 

The following automatic conversions were performed:

'_symmetry_cell_setting' value 'Tetragonal' changed to 'tetragonal'
according to /home/saulius/struct/CIF-dictionaries/cif_core.dic
dictionary named 'cif_core.dic' version 2.4.1 from 2010-06-29.

Automatic conversion script
Id: cif_fix_values 1715 2011-07-08 13:25:40Z adriana 

The following automatic conversions were performed:

'_refine_ls_weighting_scheme' value 'calc
w=1/[\s^2^(Fo^2^)+(0.0485P)^2^+2.7550P] where P=(Fo^2^+2Fc^2^)/3' was
changed to 'calc'. New tag '_refine_ls_weighting_details' was
created. The value of the new tag was set to
'w=1/[\s^2^(Fo^2^)+(0.0485P)^2^+2.7550P] where P=(Fo^2^+2Fc^2^)/3'.

Automatic conversion script
Id: cif_fix_values 3143 2015-03-26 13:38:13Z robertas 
;
_cod_original_formula_sum 'Tl0.8 In1.2 Se2'
_cod_database_code 2002988

loop_
_symmetry_equiv_pos_as_xyz
'x, y, z'
'-x, -y, z'
'-y, x, z'
'y, -x, z'
'-x, y, -z+1/2'
'x, -y, -z+1/2'
'y, x, -z+1/2'
'-y, -x, -z+1/2'
'x+1/2, y+1/2, z+1/2'
'-x+1/2, -y+1/2, z+1/2'
'-y+1/2, x+1/2, z+1/2'
'y+1/2, -x+1/2, z+1/2'
'-x+1/2, y+1/2, -z+1'
'x+1/2, -y+1/2, -z+1'
'y+1/2, x+1/2, -z+1'
'-y+1/2, -x+1/2, -z+1'
'-x, -y, -z'
'x, y, -z'
'y, -x, -z'
'-y, x, -z'
'x, -y, z-1/2'
'-x, y, z-1/2'
'-y, -x, z-1/2'
'y, x, z-1/2'
'-x+1/2, -y+1/2, -z+1/2'
'x+1/2, y+1/2, -z+1/2'
'y+1/2, -x+1/2, -z+1/2'
'-y+1/2, x+1/2, -z+1/2'
'x+1/2, -y+1/2, z'
'-x+1/2, y+1/2, z'
'-y+1/2, -x+1/2, z'
'y+1/2, x+1/2, z'

loop_
_atom_site_label
_atom_site_fract_x
_atom_site_fract_y
_atom_site_fract_z
_atom_site_U_iso_or_equiv
_atom_site_adp_type
_atom_site_calc_flag
_atom_site_refinement_flags
_atom_site_occupancy
_atom_site_disorder_assembly
_atom_site_disorder_group
_atom_site_type_symbol
Tl .0000 .0000 .2500 .0323(3) Uani d SP .80 . . Tl
In1 .0000 .0000 .2500 .0323(3) Uani d SP .20 . . In
In .0000 .5000 .2500 .0155(3) Uani d S 1 . . In
Se .17310(10) .67310(10) .0000 .0146(3) Uani d S 1 . . Se

loop_
_atom_site_aniso_label
_atom_site_aniso_U_11
_atom_site_aniso_U_22
_atom_site_aniso_U_33
_atom_site_aniso_U_12
_atom_site_aniso_U_13
_atom_site_aniso_U_23
Tl 0.0301(3) 0.0301(3) 0.0368(5) 0.000 0.000 0.000
In1 0.0301(3) 0.0301(3) 0.0368(5) 0.000 0.000 0.000
In 0.0168(3) 0.0168(3) 0.0127(4) 0.000 0.000 0.000
Se 0.0129(3) 0.0129(3) 0.0178(5) -0.0019(3) 0.000 0.000

loop_
_atom_type_symbol
_atom_type_description
_atom_type_scat_dispersion_real
_atom_type_scat_dispersion_imag
_atom_type_scat_source
Tl Tl -2.8358 9.6688 'International Tables Vol C Tables 4.2.6.8 and 6.1.1.4'
In In -.7276 1.3100 'International Tables Vol C Tables 4.2.6.8 and 6.1.1.4'
Se Se -.0929 2.2259 'International Tables Vol C Tables 4.2.6.8 and 6.1.1.4'

loop_
_geom_angle_atom_site_label_1
_geom_angle_atom_site_label_2
_geom_angle_atom_site_label_3
_geom_angle_site_symmetry_1
_geom_angle_site_symmetry_3
_geom_angle
Se In1 Se 19_455 1_545 75.702(7)
Se In1 Se 27_455 25 75.702(7)
Se In1 Se 1_545 25 67.920(13)
Se In1 Se 19_455 11_545 67.920(13)
Se In1 Se 25 11_545 75.702(7)
Se In1 Se 27_455 3_655 67.920(13)
Se In Se 17_565 27_455 115.351(10)
Se In Se 17_565 11 115.351(10)
Se In Se 27_455 . 115.351(10)
Se In Se 11 . 115.351(10)

loop_
_geom_bond_atom_site_label_1
_geom_bond_atom_site_label_2
_geom_bond_site_symmetry_2
_geom_bond_distance
In1 Se 27_455 3.4340(4)
In1 Se 19_455 3.4340(4)
In1 Se 1_545 3.4340(4)
In1 Se 25 3.4340(4)
In1 Se 11_545 3.4340(4)
In1 Se 3_655 3.4340(4)
In1 Se 17_565 3.4340(4)
In1 Se 9_445 3.4340(4)
In Se 17_565 2.6079(4)
In Se 27_455 2.6079(4)
In Se 11 2.6079(4)
In Se . 2.6079(4)
Se In 17_565 2.6079(4)
